data_4130560
loop_
_publ_author_name
'Mon, Marta'
'Ferrando-Soria, Jes\'us'
'Grancha, Thais'
'Fortea-P\'erez, Francisco R'
'Gascon, Jorge'
'Leyva-P\'erez, Antonio'
'Armentano, Donatella'
'Pardo, Emilio'

_publ_section_title
;
 Selective Gold Recovery and Catalysis in a Highly Flexible
 Methionine-Decorated Metal-Organic Framework.
;
_journal_issue 25
_journal_name_full 'Journal of the American Chemical Society'
_journal_page_first 7864
_journal_page_last 7867
_journal_paper_doi 10.1021/jacs.6b04635
_journal_volume 138
_journal_year 2016
_chemical_formula_sum 'C36 H70 Au3 Ca Cl9 Cu6 N6 O30 S6'
_chemical_formula_weight 2590.61
_space_group_crystal_system hexagonal
_space_group_IT_number 173
_space_group_name_Hall 'P 6c'
_space_group_name_H-M_alt 'P 63'
_atom_sites_solution_hydrogens geom
_audit_creation_method SHELXL-2013
_cell_angle_alpha 90
_cell_angle_beta 90
_cell_angle_gamma 120
_cell_formula_units_Z 2
_cell_length_a 17.850(3)
_cell_length_b 17.850(3)
_cell_length_c 13.064(2)
_cell_measurement_reflns_used 1083
_cell_measurement_temperature 90(2)
_cell_measurement_theta_max 17.4
_cell_measurement_theta_min 2.28
_cell_volume 3604.8(10)
_computing_cell_refinement 'Bruker APEX'
_computing_data_collection 'Bruker APEX'
_computing_data_reduction 'Bruker SAINT'
_computing_molecular_graphics 'Bruker SHELXTL'
_computing_publication_material 'Bruker SHELXTL'
_computing_structure_refinement 'SHELXL-2013 (Sheldrick, 2013)'
_computing_structure_solution 'SHELXS-2013 (Sheldrick, 2013)'
_diffrn_ambient_temperature 90(2)
_diffrn_measured_fraction_theta_full 0.972
_diffrn_measured_fraction_theta_max 1.000
_diffrn_measurement_device_type 'CCD area detector'
_diffrn_measurement_method 'phi and omega scans'
_diffrn_radiation_type MoK\a
_diffrn_radiation_wavelength 0.71073
_diffrn_reflns_av_R_equivalents 0.1389
_diffrn_reflns_av_unetI/netI 0.2022
_diffrn_reflns_Laue_measured_fraction_full 0.972
_diffrn_reflns_Laue_measured_fraction_max 1.000
_diffrn_reflns_limit_h_max 20
_diffrn_reflns_limit_h_min -21
_diffrn_reflns_limit_k_max 21
_diffrn_reflns_limit_k_min -21
_diffrn_reflns_limit_l_max 15
_diffrn_reflns_limit_l_min -14
_diffrn_reflns_number 18907
_diffrn_reflns_point_group_measured_fraction_full 0.954
_diffrn_reflns_point_group_measured_fraction_max 0.981
_diffrn_reflns_theta_full 25.242
_diffrn_reflns_theta_max 24.985
_diffrn_reflns_theta_min 1.317
_diffrn_source 'fine-focus sealed tube'
_exptl_absorpt_coefficient_mu 8.473
_exptl_absorpt_correction_T_max 0.520
_exptl_absorpt_correction_T_min 0.441
_exptl_absorpt_correction_type multi-scan
_exptl_absorpt_process_details sadabs
_exptl_crystal_colour green
_exptl_crystal_density_diffrn 2.387
_exptl_crystal_description HEXAGONA-PRISM
_exptl_crystal_F_000 2496
_exptl_crystal_size_max 0.10
_exptl_crystal_size_mid 0.08
_exptl_crystal_size_min 0.08
_refine_diff_density_max 1.630
_refine_diff_density_min -1.231
_refine_diff_density_rms 0.361
_refine_ls_abs_structure_details
;
 Flack x determined using 594 quotients [(I+)-(I-)]/[(I+)+(I-)]
 (Parsons and Flack (2004), Acta Cryst. A60, s61).
;
_refine_ls_abs_structure_Flack 0.49(3)
_refine_ls_extinction_coef 0.021(3)
_refine_ls_extinction_expression Fc^*^=kFc[1+0.001xFc^2^\l^3^/sin(2\q)]^-1/4^
_refine_ls_extinction_method SHELXL
_refine_ls_goodness_of_fit_ref 1.005
_refine_ls_hydrogen_treatment constr
_refine_ls_matrix_type full
_refine_ls_number_parameters 111
_refine_ls_number_reflns 4165
_refine_ls_number_restraints 15
_refine_ls_restrained_S_all 1.016
_refine_ls_R_factor_all 0.1920
_refine_ls_R_factor_gt 0.1207
_refine_ls_shift/su_max 0.678
_refine_ls_shift/su_mean 0.008
_refine_ls_structure_factor_coef Fsqd
_refine_ls_weighting_details 'w=1/[\s^2^(Fo^2^)+(0.2000P)^2^] where P=(Fo^2^+2Fc^2^)/3'
_refine_ls_weighting_scheme calc
_refine_ls_wR_factor_gt 0.3191
_refine_ls_wR_factor_ref 0.3492
_reflns_Friedel_coverage 0.873
_reflns_Friedel_fraction_full 0.934
_reflns_Friedel_fraction_max 0.961
_reflns_number_gt 1921
_reflns_number_total 4165
_reflns_threshold_expression 'I > 2\s(I)'
_cod_data_source_file ja6b04635_si_004.cif
_cod_data_source_block AuIII_1_sq
_cod_original_cell_volume 3604.9(14)
_cod_database_code 4130560
_shelx_space_group_comment
;
The symmetry employed for this shelxl refinement is uniquely defined
by the following loop, which should always be used as a source of
symmetry information in preference to the above space-group names.
They are only intended as comments.
;
_shelxl_version_number 2013-4

loop_
_space_group_symop_operation_xyz
'x, y, z'
'-y, x-y, z'
'-x+y, -x, z'
'-x, -y, z+1/2'
'y, -x+y, z+1/2'
'x-y, x, z+1/2'

loop_
_atom_site_label
_atom_site_type_symbol
_atom_site_fract_x
_atom_site_fract_y
_atom_site_fract_z
_atom_site_U_iso_or_equiv
_atom_site_adp_type
_atom_site_occupancy
_atom_site_site_symmetry_order
_atom_site_calc_flag
_atom_site_refinement_flags_posn
_atom_site_refinement_flags_adp
_atom_site_refinement_flags_occupancy
Cu1 Cu 0.5809(2) 0.4452(2) 0.13214(19) 0.0219(10) Uani 1 1 d . . .
Cu2 Cu 0.5794(3) 0.4441(3) 0.3884(2) 0.0364(14) Uani 1 1 d . . .
Ca1 Ca 0.6667 0.3333 0.2541(10) 0.0164(17) Uani 1 3 d S T P
O1H O 0.6418(8) 0.4661(8) 0.2534(15) 0.018(3) Uiso 1 1 d . . .
O1 O 0.5564(14) 0.3217(14) 0.1373(19) 0.040(6) Uiso 1 1 d . . .
O2 O 0.7053(12) 0.5053(11) 0.0305(14) 0.025(5) Uiso 1 1 d . . .
O3 O 0.5632(11) 0.3254(12) 0.3924(14) 0.015(4) Uiso 1 1 d . . .
O4 O 0.7099(19) 0.5149(18) 0.466(2) 0.071(9) Uiso 1 1 d . . .
O5 O 0.5760(13) 0.5538(13) 0.4050(15) 0.026(6) Uiso 1 1 d . . .
O6 O 0.5716(14) 0.5560(13) 0.1131(16) 0.032(6) Uiso 1 1 d . . .
N1 N 0.5045(15) 0.4047(13) 0.0105(18) 0.026(6) Uiso 1 1 d D . .
N2 N 0.4906(14) 0.3980(14) 0.4886(16) 0.020(6) Uiso 1 1 d . . .
C1 C 0.5023(17) 0.2708(16) 0.061(2) 0.013(6) Uiso 1 1 d . . .
C2 C 0.489(3) 0.458(3) -0.009(3) 0.060(12) Uiso 1 1 d . . .
C3 C 0.5277(13) 0.5451(14) 0.0396(16) -0.001(5) Uiso 1 1 d . . .
C4 C 0.764(3) 0.478(3) 0.467(3) 0.059(12) Uiso 1 1 d . . .
C1S C 0.4792(19) 0.317(2) 0.538(2) 0.052(10) Uiso 1 1 d D . .
H1S H 0.4189 0.2735 0.5592 0.063 Uiso 1 1 calc R U .
C2S C 0.5475 0.3458 0.6203 0.444 Uiso 1 1 d D . .
H2S1 H 0.5571 0.2964 0.6084 0.533 Uiso 1 1 calc R U .
H2S2 H 0.5044 0.3247 0.6763 0.533 Uiso 1 1 calc R U .
C3S C 0.623(2) 0.390(2) 0.693(3) 0.075(12) Uiso 1 1 d D . .
H3S1 H 0.6747 0.4081 0.6495 0.091 Uiso 1 1 calc R U .
H3S2 H 0.6190 0.3423 0.7364 0.091 Uiso 1 1 calc R U .
C4S C 0.717(5) 0.584(3) 0.714(5) 0.20(3) Uiso 1 1 d D . .
H4S1 H 0.6946 0.5768 0.6439 0.307 Uiso 1 1 calc R U .
H4S2 H 0.7782 0.6001 0.7116 0.307 Uiso 1 1 calc R U .
H4S3 H 0.7114 0.6297 0.7484 0.307 Uiso 1 1 calc R U .
S1 S 0.320(3) 0.1817(19) 0.200(2) 0.38(3) Uiso 1 1 d D . .
C1SS C 0.4525(14) 0.3111(13) 0.002(2) 0.024(6) Uiso 1 1 d D . .
H1SS H 0.4656 0.3033 -0.0700 0.029 Uiso 1 1 calc R U .
C2SS C 0.363(2) 0.245(2) 0.007(4) 0.109(16) Uiso 1 1 d D . .
H2S3 H 0.3534 0.2255 -0.0649 0.131 Uiso 1 1 calc R U .
H2S4 H 0.3360 0.2821 0.0119 0.131 Uiso 1 1 calc R U .
C3SS C 0.2919 0.1637 0.0580 0.333 Uiso 1 1 d D . .
H3S3 H 0.2926 0.1117 0.0327 0.399 Uiso 1 1 calc R U .
H3S4 H 0.2342 0.1568 0.0449 0.399 Uiso 1 1 calc R U .
C4SS C 0.238(2) 0.219(2) 0.175(3) 0.067(11) Uiso 1 1 d D . .
H4S4 H 0.2684 0.2798 0.1544 0.101 Uiso 1 1 calc R U .
H4S5 H 0.2045 0.2119 0.2374 0.101 Uiso 1 1 calc R U .
H4S6 H 0.1984 0.1838 0.1200 0.101 Uiso 1 1 calc R U .
S2 S 0.6553 0.4821 0.7842 0.524 Uiso 1 1 d D . .
Au1 Au 0.3954 0.3540 0.2681 0.581 Uiso 0.5 1 d D . P
Au2 Au 0.3141 0.0237 0.2165 0.530 Uiso 0.5 1 d D . P
Cl1 Cl 0.3257 0.3912 0.3862 0.322 Uiso 0.5 1 d D . P
Cl2 Cl 0.2541(16) 0.0182(16) 0.3579(19) 0.091(7) Uiso 0.5 1 d . . P
O1W O 0.0000 0.0000 0.234(13) 0.32(6) Uiso 1 3 d S . P

loop_
_atom_site_aniso_label
_atom_site_aniso_U_11
_atom_site_aniso_U_22
_atom_site_aniso_U_33
_atom_site_aniso_U_23
_atom_site_aniso_U_13
_atom_site_aniso_U_12
Cu1 0.029(2) 0.022(2) 0.025(2) 0.004(2) -0.001(2) 0.020(2)
Cu2 0.033(3) 0.042(3) 0.037(3) 0.003(3) 0.008(2) 0.021(3)
Ca1 0.018(2) 0.018(2) 0.013(4) 0.000 0.000 0.0090(11)

loop_
_atom_type_symbol
_atom_type_description
_atom_type_scat_dispersion_real
_atom_type_scat_dispersion_imag
_atom_type_scat_source
C C 0.0033 0.0016 'International Tables Vol C Tables 4.2.6.8 and 6.1.1.4'
H H 0.0000 0.0000 'International Tables Vol C Tables 4.2.6.8 and 6.1.1.4'
N N 0.0061 0.0033 'International Tables Vol C Tables 4.2.6.8 and 6.1.1.4'
O O 0.0106 0.0060 'International Tables Vol C Tables 4.2.6.8 and 6.1.1.4'
S S 0.1246 0.1234 'International Tables Vol C Tables 4.2.6.8 and 6.1.1.4'
Ca Ca 0.2262 0.3064 'International Tables Vol C Tables 4.2.6.8 and 6.1.1.4'
Cu Cu 0.3201 1.2651 'International Tables Vol C Tables 4.2.6.8 and 6.1.1.4'
Au Au -2.0133 8.8022 'International Tables Vol C Tables 4.2.6.8 and 6.1.1.4'
Cl Cl 0.1484 0.1585 'International Tables Vol C Tables 4.2.6.8 and 6.1.1.4'

loop_
_geom_angle_atom_site_label_1
_geom_angle_atom_site_label_2
_geom_angle_atom_site_label_3
_geom_angle
_geom_angle_site_symmetry_1
_geom_angle_site_symmetry_3
O1H Cu1 N1 171.3(8) . .
O1H Cu1 O1 88.7(8) . .
N1 Cu1 O1 84.0(10) . .
O1H Cu1 O6 103.2(7) . .
N1 Cu1 O6 83.3(9) . .
O1 Cu1 O6 164.4(9) . .
O1H Cu1 O2 93.8(6) . .
N1 Cu1 O2 92.0(8) . .
O1 Cu1 O2 99.1(8) . .
O6 Cu1 O2 90.2(7) . .
O1H Cu1 Ca1 48.4(4) . .
N1 Cu1 Ca1 125.7(7) . .
O1 Cu1 Ca1 43.2(7) . .
O6 Cu1 Ca1 150.9(6) . .
O2 Cu1 Ca1 86.2(5) . .
N2 Cu2 O3 82.8(9) . .
N2 Cu2 O5 85.5(9) . .
O3 Cu2 O5 168.3(9) . .
N2 Cu2 O1H 161.4(8) . .
O3 Cu2 O1H 90.2(7) . .
O5 Cu2 O1H 100.9(7) . .
N2 Cu2 O4 109.6(10) . .
O3 Cu2 O4 98.2(9) . .
O5 Cu2 O4 86.1(10) . .
O1H Cu2 O4 88.3(8) . .
N2 Cu2 Ca1 127.3(7) . .
O3 Cu2 Ca1 44.6(5) . .
O5 Cu2 Ca1 147.0(6) . .
O1H Cu2 Ca1 47.2(4) . .
O4 Cu2 Ca1 85.3(7) . .
O1 Ca1 O1 84.4(8) 2_655 3_665
O1 Ca1 O1 84.4(8) 2_655 .
O1 Ca1 O1 84.4(8) 3_665 .
O1 Ca1 O3 84.6(5) 2_655 2_655
O1 Ca1 O3 137.3(8) 3_665 2_655
O1 Ca1 O3 135.2(8) . 2_655
O1 Ca1 O3 137.3(8) 2_655 .
O1 Ca1 O3 135.2(8) 3_665 .
O1 Ca1 O3 84.6(5) . .
O3 Ca1 O3 74.8(7) 2_655 .
O1 Ca1 O3 135.2(8) 2_655 3_665
O1 Ca1 O3 84.6(5) 3_665 3_665
O1 Ca1 O3 137.3(8) . 3_665
O3 Ca1 O3 74.8(7) 2_655 3_665
O3 Ca1 O3 74.8(7) . 3_665
O1 Ca1 O1H 69.2(6) 2_655 3_665
O1 Ca1 O1H 64.9(7) 3_665 3_665
O1 Ca1 O1H 140.5(8) . 3_665
O3 Ca1 O1H 72.6(5) 2_655 3_665
O3 Ca1 O1H 134.6(8) . 3_665
O3 Ca1 O1H 66.8(6) 3_665 3_665
O1 Ca1 O1H 140.5(8) 2_655 .
O1 Ca1 O1H 69.2(6) 3_665 .
O1 Ca1 O1H 64.9(7) . .
O3 Ca1 O1H 134.6(8) 2_655 .
O3 Ca1 O1H 66.8(6) . .
O3 Ca1 O1H 72.6(5) 3_665 .
O1H Ca1 O1H 120.000(10) 3_665 .
O1 Ca1 O1H 64.9(7) 2_655 2_655
O1 Ca1 O1H 140.5(8) 3_665 2_655
O1 Ca1 O1H 69.2(6) . 2_655
O3 Ca1 O1H 66.8(6) 2_655 2_655
O3 Ca1 O1H 72.6(5) . 2_655
O3 Ca1 O1H 134.6(8) 3_665 2_655
O1H Ca1 O1H 119.999(7) 3_665 2_655
O1H Ca1 O1H 119.998(10) . 2_655
O1 Ca1 Cu1 35.0(5) 2_655 2_655
O1 Ca1 Cu1 110.8(6) 3_665 2_655
O1 Ca1 Cu1 65.8(5) . 2_655
O3 Ca1 Cu1 80.8(4) 2_655 2_655
O3 Ca1 Cu1 103.8(4) . 2_655
O3 Ca1 Cu1 155.1(5) 3_665 2_655
O1H Ca1 Cu1 101.2(3) 3_665 2_655
O1H Ca1 Cu1 130.5(4) . 2_655
O1H Ca1 Cu1 31.9(4) 2_655 2_655
O1 Ca1 Cu1 65.8(5) 2_655 3_665
O1 Ca1 Cu1 35.0(5) 3_665 3_665
O1 Ca1 Cu1 110.8(6) . 3_665
O3 Ca1 Cu1 103.8(4) 2_655 3_665
O3 Ca1 Cu1 155.1(5) . 3_665
O3 Ca1 Cu1 80.8(4) 3_665 3_665
O1H Ca1 Cu1 31.9(4) 3_665 3_665
O1H Ca1 Cu1 101.2(3) . 3_665
O1H Ca1 Cu1 130.5(4) 2_655 3_665
Cu1 Ca1 Cu1 100.4(2) 2_655 3_665
O1 Ca1 Cu1 110.8(6) 2_655 .
O1 Ca1 Cu1 65.8(5) 3_665 .
O1 Ca1 Cu1 35.0(5) . .
O3 Ca1 Cu1 155.1(5) 2_655 .
O3 Ca1 Cu1 80.8(4) . .
O3 Ca1 Cu1 103.8(4) 3_665 .
O1H Ca1 Cu1 130.5(4) 3_665 .
O1H Ca1 Cu1 31.9(4) . .
O1H Ca1 Cu1 101.2(3) 2_655 .
Cu1 Ca1 Cu1 100.4(2) 2_655 .
Cu1 Ca1 Cu1 100.4(2) 3_665 .
Cu1 O1H Cu2 119.9(6) . .
Cu1 O1H Ca1 99.7(7) . .
Cu2 O1H Ca1 98.5(7) . .
C1 O1 Cu1 113.3(18) . .
C1 O1 Ca1 142.3(17) . .
Cu1 O1 Ca1 101.8(10) . .
C1 O2 Cu1 117.6(16) 3_665 .
C4 O3 Cu2 111(2) 2_655 .
C4 O3 Ca1 145(2) 2_655 .
Cu2 O3 Ca1 102.0(7) . .
C4 O4 Cu2 120(2) . .
C2 O5 Cu2 109.4(19) 4_665 .
C3 O6 Cu1 107.5(16) . .
C2 N1 C1SS 131(3) . .
C2 N1 Cu1 106(3) . .
C1SS N1 Cu1 113.9(17) . .
C3 N2 C1S 122(2) 4_665 .
C3 N2 Cu2 117.9(17) 4_665 .
C1S N2 Cu2 113.3(19) . .
O2 C1 O1 126(2) 2_655 .
O2 C1 C1SS 120(2) 2_655 .
O1 C1 C1SS 115(2) . .
N1 C2 C3 127(3) . .
N1 C2 O5 122(3) . 4_664
C3 C2 O5 112(3) . 4_664
O6 C3 N2 130(2) . 4_664
O6 C3 C2 116(2) . .
N2 C3 C2 114(2) 4_664 .
O3 C4 O4 118(3) 3_665 .
O3 C4 C1S 125(4) 3_665 3_665
O4 C4 C1S 114(3) . 3_665
C4 C1S N2 104(3) 2_655 .
C4 C1S C2S 96(2) 2_655 .
N2 C1S C2S 106(2) . .
C1S C2S C3S 170(2) . .
C2S C3S S2 131(2) . .
C3SS S1 C4SS 73.2(14) . .
C3SS S1 Au2 91.8(10) . .
C4SS S1 Au2 136(2) . .
C3SS S1 Au1 115.7(13) . .
C4SS S1 Au1 73.0(13) . .
Au2 S1 Au1 147.0(13) . .
C2SS C1SS N1 138(3) . .
C2SS C1SS C1 105(2) . .
N1 C1SS C1 107.7(19) . .
C1SS C2SS C3SS 149(3) . .
C2SS C3SS S1 104(2) . .
C4S S2 C3S 109(3) . .
C4S S2 Cl1 68(2) . 4_665
C3S S2 Cl1 167.9(9) . 4_665
Cl1 Au1 S1 120.0(9) . .
Cl2 Au2 S1 82.9(10) . .
Au1 Cl1 S2 93.2 . 4_664

loop_
_geom_bond_atom_site_label_1
_geom_bond_atom_site_label_2
_geom_bond_distance
_geom_bond_site_symmetry_2
Cu1 O1H 1.850(18) .
Cu1 N1 1.98(2) .
Cu1 O1 2.02(2) .
Cu1 O6 2.08(2) .
Cu1 O2 2.337(19) .
Cu1 Ca1 3.453(7) .
Cu2 N2 1.90(2) .
Cu2 O3 1.992(18) .
Cu2 O5 2.00(2) .
Cu2 O1H 2.017(19) .
Cu2 O4 2.26(3) .
Cu2 Ca1 3.535(8) .
Ca1 O1 2.42(2) 2_655
Ca1 O1 2.42(3) 3_665
Ca1 O1 2.42(2) .
Ca1 O3 2.54(2) 2_655
Ca1 O3 2.54(2) .
Ca1 O3 2.54(2) 3_665
Ca1 O1H 2.620(12) 3_665
Ca1 O1H 2.620(12) .
Ca1 O1H 2.620(12) 2_655
Ca1 Cu1 3.453(7) 2_655
Ca1 Cu1 3.453(7) 3_665
O1 C1 1.37(3) .
O2 C1 1.27(3) 3_665
O3 C4 1.21(4) 2_655
O4 C4 1.41(5) .
O5 C2 1.55(4) 4_665
O6 C3 1.19(3) .
N1 C2 1.14(4) .
N1 C1SS 1.45(2) .
N2 C3 1.38(3) 4_665
N2 C1S 1.50(4) .
C1 O2 1.27(3) 2_655
C1 C1SS 1.59(3) .
C2 C3 1.49(3) .
C2 O5 1.55(4) 4_664
C3 N2 1.38(3) 4_664
C4 O3 1.21(4) 3_665
C4 C1S 1.47(5) 3_665
C1S C4 1.47(5) 2_655
C1S C2S 1.51(2) .
C2S C3S 1.51(2) .
C3S S2 1.88(3) .
C4S S2 1.83(4) .
S1 C3SS 1.91(3) .
S1 C4SS 1.92(3) .
S1 Au2 2.78(3) .
S1 Au1 2.82(3) .
C1SS C2SS 1.44(2) .
C2SS C3SS 1.52(2) .
S2 Cl1 2.4975 4_665
Au1 Cl1 2.2789 .
Au2 Cl2 2.11(2) .
Cl1 S2 2.4976 4_664
